data_2212076
loop_
_publ_author_name
'Ma, Dong-Sheng'

_publ_section_title
;
 (4-Chlorophenyl)thioglycolic acid
;
_journal_coeditor_code BX2049
_journal_issue 2
_journal_name_full 'Acta Crystallographica Section E'
_journal_page_first o902
_journal_page_last o903
_journal_paper_doi 10.1107/S160053680700284X
_journal_volume 63
_journal_year 2007
_chemical_formula_iupac 'C8 H7 Cl O2 S'
_chemical_formula_moiety 'C8 H7 Cl O2 S'
_chemical_formula_sum 'C8 H7 Cl O2 S'
_chemical_formula_weight 202.65
_chemical_name_systematic
;
(4-Chlorophenyl)thioglycolic acid
;
_space_group_IT_number 14
_symmetry_cell_setting monoclinic
_symmetry_space_group_name_Hall '-P 2yn'
_symmetry_space_group_name_H-M 'P 1 21/n 1'
_atom_sites_solution_hydrogens geom
_atom_sites_solution_primary direct
_atom_sites_solution_secondary difmap
_cell_angle_alpha 90.00
_cell_angle_beta 90.60(3)
_cell_angle_gamma 90.00
_cell_formula_units_Z 4
_cell_length_a 5.5743(11)
_cell_length_b 5.3123(11)
_cell_length_c 29.086(6)
_cell_measurement_reflns_used 5596
_cell_measurement_temperature 291(2)
_cell_measurement_theta_max 55.30
_cell_measurement_theta_min 7.01
_cell_volume 861.3(3)
_computing_cell_refinement RAPID-AUTO
_computing_data_collection 'RAPID-AUTO (Rigaku, 1998)'
_computing_data_reduction 'CrystalStructure (Rigaku/MSC, 2002)'
_computing_molecular_graphics 'SHELXTL (Sheldrick, 1997b)'
_computing_publication_material SHELXL97
_computing_structure_refinement 'SHELXL97 (Sheldrick, 1997a)'
_computing_structure_solution 'SHELXS97 (Sheldrick, 1997a)'
_diffrn_ambient_temperature 291(2)
_diffrn_measured_fraction_theta_full 0.988
_diffrn_measured_fraction_theta_max 0.988
_diffrn_measurement_device_type 'Rigaku R-AXIS RAPID'
_diffrn_measurement_method \w
_diffrn_radiation_monochromator graphite
_diffrn_radiation_source 'fine-focus sealed tube'
_diffrn_radiation_type MoK\a
_diffrn_radiation_wavelength 0.71073
_diffrn_reflns_av_R_equivalents 0.0479
_diffrn_reflns_av_sigmaI/netI 0.0530
_diffrn_reflns_limit_h_max 7
_diffrn_reflns_limit_h_min -6
_diffrn_reflns_limit_k_max 6
_diffrn_reflns_limit_k_min -6
_diffrn_reflns_limit_l_max 37
_diffrn_reflns_limit_l_min -37
_diffrn_reflns_number 7327
_diffrn_reflns_theta_full 27.47
_diffrn_reflns_theta_max 27.47
_diffrn_reflns_theta_min 3.71
_diffrn_standards_decay_% 0
_diffrn_standards_interval_count 0
_diffrn_standards_interval_time 0
_diffrn_standards_number 0
_exptl_absorpt_coefficient_mu 0.637
_exptl_absorpt_correction_T_max 0.9072
_exptl_absorpt_correction_T_min 0.8169
_exptl_absorpt_correction_type multi-scan
_exptl_absorpt_process_details '(ABSCOR; Higashi, 1995)'
_exptl_crystal_colour colourless
_exptl_crystal_density_diffrn 1.563
_exptl_crystal_density_method 'not measured'
_exptl_crystal_description block
_exptl_crystal_F_000 416
_exptl_crystal_size_max 0.33
_exptl_crystal_size_mid 0.32
_exptl_crystal_size_min 0.16
_refine_diff_density_max 0.319
_refine_diff_density_min -0.221
_refine_ls_extinction_method none
_refine_ls_goodness_of_fit_ref 1.066
_refine_ls_hydrogen_treatment constr
_refine_ls_matrix_type full
_refine_ls_number_parameters 110
_refine_ls_number_reflns 1935
_refine_ls_number_restraints 0
_refine_ls_restrained_S_all 1.066
_refine_ls_R_factor_all 0.0730
_refine_ls_R_factor_gt 0.0487
_refine_ls_shift/su_max 0.000
_refine_ls_shift/su_mean 0.000
_refine_ls_structure_factor_coef Fsqd
_refine_ls_weighting_details 'calc w=1/[\s^2^(Fo^2^)+(0.0538P)^2^] where P=(Fo^2^+2Fc^2^)/3'
_refine_ls_weighting_scheme calc
_refine_ls_wR_factor_gt 0.1068
_refine_ls_wR_factor_ref 0.1175
_reflns_number_gt 1324
_reflns_number_total 1935
_reflns_threshold_expression I>2\s(I)
_cod_data_source_file bx2049.cif
_cod_data_source_block I
_cod_original_cell_volume 861.2(3)
_cod_original_sg_symbol_H-M 'P 21/n'
_cod_database_code 2212076
_cod_database_fobs_code 2212076

loop_
_symmetry_equiv_pos_as_xyz
'x, y, z'
'-x+1/2, y+1/2, -z+1/2'
'-x, -y, -z'
'x-1/2, -y-1/2, z-1/2'

loop_
_atom_site_type_symbol
_atom_site_label
_atom_site_fract_x
_atom_site_fract_y
_atom_site_fract_z
_atom_site_U_iso_or_equiv
_atom_site_adp_type
_atom_site_calc_flag
_atom_site_refinement_flags
_atom_site_occupancy
C C1 0.7638(4) 0.3188(5) 0.13190(8) 0.0429(5) Uani d . 1
C C2 0.9803(4) 0.4142(5) 0.11595(8) 0.0470(6) Uani d . 1
H H1 1.0414 0.3559 0.0883 0.056 Uiso calc R 1
C C3 1.1050(4) 0.5936(5) 0.14058(8) 0.0460(6) Uani d . 1
H H2 1.2491 0.6561 0.1295 0.055 Uiso calc R 1
C C4 1.0155(4) 0.6806(5) 0.18173(7) 0.0413(5) Uani d . 1
C C5 0.8012(4) 0.5866(5) 0.19856(8) 0.0480(6) Uani d . 1
H H3 0.7411 0.6454 0.2263 0.058 Uiso calc R 1
C C6 0.6789(4) 0.4068(5) 0.17407(8) 0.0482(6) Uani d . 1
H H4 0.5369 0.3419 0.1857 0.058 Uiso calc R 1
C C7 0.7728(4) -0.0184(5) 0.05926(8) 0.0460(6) Uani d . 1
H H5 0.8159 0.1156 0.0382 0.055 Uiso calc R 1
H H6 0.9190 -0.0826 0.0734 0.055 Uiso calc R 1
C C8 0.6487(4) -0.2248(5) 0.03337(8) 0.0452(6) Uani d . 1
Cl Cl1 1.16817(12) 0.91207(14) 0.21240(2) 0.0576(2) Uani d . 1
O O1 0.4376(3) -0.2798(4) 0.03844(6) 0.0596(5) Uani d . 1
O O2 0.7882(3) -0.3369(4) 0.00415(7) 0.0635(6) Uani d . 1
H H7 0.7110 -0.4422 -0.0104 0.095 Uiso calc R 1
S S1 0.58009(12) 0.10200(15) 0.10255(2) 0.0600(2) Uani d . 1

loop_
_atom_site_aniso_label
_atom_site_aniso_U_11
_atom_site_aniso_U_22
_atom_site_aniso_U_33
_atom_site_aniso_U_12
_atom_site_aniso_U_13
_atom_site_aniso_U_23
C1 0.0429(12) 0.0464(14) 0.0395(11) 0.0016(11) 0.0015(10) -0.0032(10)
C2 0.0461(13) 0.0568(15) 0.0384(11) 0.0004(12) 0.0083(10) -0.0063(11)
C3 0.0402(12) 0.0539(15) 0.0442(12) -0.0062(12) 0.0081(10) 0.0012(11)
C4 0.0440(12) 0.0424(13) 0.0375(11) -0.0010(11) -0.0033(10) -0.0008(9)
C5 0.0501(13) 0.0546(15) 0.0395(12) -0.0014(12) 0.0083(10) -0.0054(11)
C6 0.0449(12) 0.0554(15) 0.0445(12) -0.0040(12) 0.0098(10) -0.0038(11)
C7 0.0482(13) 0.0447(14) 0.0450(13) -0.0009(11) 0.0013(10) -0.0049(10)
C8 0.0543(14) 0.0425(13) 0.0389(11) 0.0026(11) 0.0017(10) 0.0013(10)
Cl1 0.0619(4) 0.0589(4) 0.0519(4) -0.0137(3) -0.0013(3) -0.0098(3)
O1 0.0535(10) 0.0623(12) 0.0633(11) -0.0082(10) 0.0104(9) -0.0222(10)
O2 0.0557(11) 0.0657(14) 0.0692(12) -0.0020(9) 0.0125(10) -0.0279(10)
S1 0.0493(4) 0.0698(5) 0.0611(4) -0.0131(3) 0.0126(3) -0.0263(3)

loop_
_atom_type_symbol
_atom_type_description
_atom_type_scat_dispersion_real
_atom_type_scat_dispersion_imag
_atom_type_scat_source
C C 0.0033 0.0016 'International Tables Vol C Tables 4.2.6.8 and 6.1.1.4'
H H 0.0000 0.0000 'International Tables Vol C Tables 4.2.6.8 and 6.1.1.4'
Cl Cl 0.1484 0.1585 'International Tables Vol C Tables 4.2.6.8 and 6.1.1.4'
O O 0.0106 0.0060 'International Tables Vol C Tables 4.2.6.8 and 6.1.1.4'
S S 0.1246 0.1234 'International Tables Vol C Tables 4.2.6.8 and 6.1.1.4'

loop_
_geom_angle_atom_site_label_1
_geom_angle_atom_site_label_2
_geom_angle_atom_site_label_3
_geom_angle
C2 C1 C6 118.2(2)
C2 C1 S1 125.41(18)
C6 C1 S1 116.37(18)
C3 C2 C1 120.9(2)
C3 C2 H1 119.6
C1 C2 H1 119.6
C2 C3 C4 119.9(2)
C2 C3 H2 120.1
C4 C3 H2 120.1
C3 C4 C5 120.3(2)
C3 C4 Cl1 120.19(18)
C5 C4 Cl1 119.47(17)
C6 C5 C4 119.5(2)
C6 C5 H3 120.2
C4 C5 H3 120.2
C5 C6 C1 121.2(2)
C5 C6 H4 119.4
C1 C6 H4 119.4
C8 C7 S1 109.84(16)
C8 C7 H5 109.7
S1 C7 H5 109.7
C8 C7 H6 109.7
S1 C7 H6 109.7
H5 C7 H6 108.2
O1 C8 O2 123.5(2)
O1 C8 C7 123.7(2)
O2 C8 C7 112.8(2)
C8 O2 H7 109.5
C1 S1 C7 103.06(11)

loop_
_geom_bond_atom_site_label_1
_geom_bond_atom_site_label_2
_geom_bond_distance
C1 C2 1.393(3)
C1 C6 1.400(3)
C1 S1 1.757(2)
C2 C3 1.376(4)
C2 H1 0.9300
C3 C4 1.381(3)
C3 H2 0.9300
C4 C5 1.389(3)
C4 Cl1 1.737(2)
C5 C6 1.369(4)
C5 H3 0.9300
C6 H4 0.9300
C7 C8 1.496(3)
C7 S1 1.783(2)
C7 H5 0.9700
C7 H6 0.9700
C8 O1 1.223(3)
C8 O2 1.302(3)
O2 H7 0.8200

loop_
_geom_hbond_atom_site_label_D
_geom_hbond_atom_site_label_H
_geom_hbond_atom_site_label_A
_geom_hbond_site_symmetry_A
_geom_hbond_distance_DH
_geom_hbond_distance_HA
_geom_hbond_distance_DA
_geom_hbond_angle_DHA
O2 H7 O1 3_645 0.82 1.88 2.689(3) 171.1

loop_
_cod_related_entry_id
_cod_related_entry_database
_cod_related_entry_code
1 ChemSpider 50091
